data_8106955
loop_
_publ_author_name
'Radi, Smaail'
'Tighadouini, Said'
'Hadda, Taibi Ben'
'Akkurt, Mehmet'
'\"Ozdemir, Nam\?ik'
'Sirajuddin, Muhammad'
'Mabkhot, Yahia N.'

_publ_section_title
;
 Crystal structure of
 (Z)-1-(1,5-dimethyl-1H-pyrazol-3-yl)-3-hydroxybut-2-en-1-one C9H12N2O2
;
_journal_issue 2
_journal_name_full 'Zeitschrift f\"ur Kristallographie - New Crystal Structures'
_journal_page_first 617
_journal_page_last 618
_journal_paper_doi 10.1515/ncrs-2015-0212
_journal_volume 231
_journal_year 2016
_chemical_formula_moiety 'C9 H12 N2 O2'
_chemical_formula_sum 'C9 H12 N2 O2'
_chemical_formula_weight 180.21
_chemical_name_systematic
;
(2Z)-3-hydroxy-1-(1,5-dimethyl-1H-pyrazol-3-yl)but-2-en-1-one
;
_space_group_IT_number 2
_space_group_name_Hall '-P 1'
_space_group_name_H-M_alt 'P -1'
_symmetry_cell_setting triclinic
_symmetry_Int_Tables_number 2
_symmetry_space_group_name_Hall '-P 1'
_symmetry_space_group_name_H-M 'P -1'
_atom_sites_solution_hydrogens geom
_cell_angle_alpha 95.908(9)
_cell_angle_beta 92.810(9)
_cell_angle_gamma 108.360(8)
_cell_formula_units_Z 2
_cell_length_a 6.6954(7)
_cell_length_b 7.6325(8)
_cell_length_c 9.8928(11)
_cell_measurement_reflns_used 11066
_cell_measurement_temperature 296(2)
_cell_measurement_theta_max 29.30
_cell_measurement_theta_min 2.83
_cell_volume 475.49(9)
_computing_cell_refinement 'X-AREA (Stoe & Cie, 2002)'
_computing_data_collection 'X-AREA (Stoe & Cie, 2002)'
_computing_data_reduction 'X-RED32 (Stoe & Cie, 2002)'
_computing_molecular_graphics 'ORTEP-3 for Windows (Farrugia, 2012)'
_computing_publication_material 'WinGX (Farrugia, 2012)'
_computing_structure_refinement 'SHELXL97 (Sheldrick, 2008)'
_computing_structure_solution 'SHELXS97 (Sheldrick, 2008)'
_diffrn_ambient_temperature 296(2)
_diffrn_detector 'image plate (34 cm diameter)'
_diffrn_detector_area_resol_mean 6.67
_diffrn_detector_type STOE
_diffrn_measured_fraction_theta_full 0.999
_diffrn_measured_fraction_theta_max 0.998
_diffrn_measurement_details ' 398 frames, detector distance = 60 mm'
_diffrn_measurement_device '2-circle goniometer'
_diffrn_measurement_device_type 'STOE IPDS 2'
_diffrn_measurement_method '\w scans'
_diffrn_radiation_collimation '0.8 mm diameter, multiple pinhole'
_diffrn_radiation_monochromator 'plane graphite'
_diffrn_radiation_polarisn_norm 0
_diffrn_radiation_type 'Mo K\a'
_diffrn_radiation_wavelength 0.71073
_diffrn_reflns_av_R_equivalents 0.0853
_diffrn_reflns_av_sigmaI/netI 0.0560
_diffrn_reflns_limit_h_max 9
_diffrn_reflns_limit_h_min -9
_diffrn_reflns_limit_k_max 10
_diffrn_reflns_limit_k_min -10
_diffrn_reflns_limit_l_max 13
_diffrn_reflns_limit_l_min -13
_diffrn_reflns_number 9019
_diffrn_reflns_reduction_process
;
;
_diffrn_reflns_theta_full 25.24
_diffrn_reflns_theta_max 28.96
_diffrn_reflns_theta_min 2.83
_diffrn_source 'sealed X-ray tube, 12 x 0.4 mm long-fine focus'
_diffrn_source_current 45
_diffrn_source_power 2.25
_diffrn_source_voltage 50
_exptl_absorpt_coefficient_mu 0.091
_exptl_absorpt_correction_T_max 0.9953
_exptl_absorpt_correction_T_min 0.9623
_exptl_absorpt_correction_type integration
_exptl_absorpt_process_details '(X-RED32; Stoe & Cie, 2002)'
_exptl_crystal_colour colourless
_exptl_crystal_density_diffrn 1.259
_exptl_crystal_density_method 'Not Measured'
_exptl_crystal_description plate
_exptl_crystal_F_000 192
_exptl_crystal_size_max 0.540
_exptl_crystal_size_mid 0.317
_exptl_crystal_size_min 0.040
_refine_diff_density_max 0.189
_refine_diff_density_min -0.120
_refine_diff_density_rms 0.030
_refine_ls_abs_structure_Flack .
_refine_ls_extinction_method none
_refine_ls_goodness_of_fit_ref 1.091
_refine_ls_hydrogen_treatment constr
_refine_ls_matrix_type full
_refine_ls_number_parameters 122
_refine_ls_number_reflns 2509
_refine_ls_number_restraints 0
_refine_ls_restrained_S_all 1.091
_refine_ls_R_factor_all 0.1012
_refine_ls_R_factor_gt 0.0606
_refine_ls_shift/su_max 0.000
_refine_ls_shift/su_mean 0.000
_refine_ls_structure_factor_coef Fsqd
_refine_ls_weighting_details 'W=1/[\S^2^(FO^2^)+(0.0593P)^2^+0.0258P] WHERE P=(FO^2^+2FC^2^)/3'
_refine_ls_weighting_scheme calc
_refine_ls_wR_factor_gt 0.1376
_refine_ls_wR_factor_ref 0.1549
_reflns_number_gt 1573
_reflns_number_total 2509
_reflns_threshold_expression 'I > 2\s(I)'
_cod_data_source_file suppl_ncrs-2015-0212_suppl.cif
_cod_data_source_block I
_cod_database_code 8106955

loop_
_symmetry_equiv_pos_site_id
_symmetry_equiv_pos_as_xyz
1 x,y,z
2 -x,-y,-z

loop_
_atom_site_aniso_label
_atom_site_aniso_U_11
_atom_site_aniso_U_22
_atom_site_aniso_U_33
_atom_site_aniso_U_23
_atom_site_aniso_U_13
_atom_site_aniso_U_12
O1 0.0770(9) 0.1071(12) 0.0560(8) 0.0188(8) 0.0070(7) 0.0321(9)
O2 0.0608(8) 0.1044(12) 0.0670(8) 0.0352(8) 0.0154(6) 0.0196(7)
N1 0.0632(9) 0.0620(10) 0.0519(8) 0.0125(7) 0.0068(7) 0.0202(7)
N2 0.0746(10) 0.0603(9) 0.0505(8) 0.0105(7) 0.0061(7) 0.0259(8)
C1 0.0673(13) 0.1006(18) 0.0775(14) 0.0014(12) -0.0077(10) 0.0273(12)
C2 0.0665(11) 0.0649(12) 0.0590(10) 0.0044(9) 0.0081(9) 0.0266(9)
C3 0.0570(10) 0.0665(12) 0.0575(10) 0.0139(8) 0.0123(8) 0.0182(8)
C4 0.0608(10) 0.0565(10) 0.0525(9) 0.0117(8) 0.0118(8) 0.0234(8)
C5 0.0573(9) 0.0508(10) 0.0533(9) 0.0093(7) 0.0103(7) 0.0199(7)
C6 0.0592(10) 0.0652(12) 0.0620(11) 0.0101(9) 0.0089(8) 0.0230(9)
C7 0.0654(11) 0.0578(11) 0.0633(11) 0.0027(8) -0.0002(8) 0.0272(9)
C8 0.0835(14) 0.0928(17) 0.0760(14) 0.0046(12) -0.0122(11) 0.0381(13)
C9 0.1028(17) 0.0953(17) 0.0564(11) 0.0223(11) 0.0120(11) 0.0354(14)

loop_
_atom_site_label
_atom_site_type_symbol
_atom_site_thermal_displace_type
_atom_site_fract_x
_atom_site_fract_y
_atom_site_fract_z
_atom_site_occupancy
_atom_site_U_iso_or_equiv
_atom_site_calc_flag
_atom_site_refinement_flags
_atom_site_disorder_assembly
_atom_site_disorder_group
O1 O Uani 0.1092(2) 0.3321(2) -0.06708(14) 1.000 0.0788(6) d . . .
O2 O Uani 0.4218(2) 0.3925(2) 0.10720(14) 1.000 0.0769(5) d . . .
N1 N Uani 0.2620(2) 0.2152(2) 0.41691(15) 1.000 0.0586(5) d . . .
N2 N Uani 0.3994(3) 0.2154(2) 0.52120(15) 1.000 0.0605(5) d . . .
C1 C Uani -0.2376(3) 0.1722(4) -0.0188(2) 1.000 0.0829(9) d . . .
C2 C Uani -0.0075(3) 0.2498(3) 0.0239(2) 1.000 0.0623(6) d . . .
C3 C Uani 0.0754(3) 0.2360(3) 0.15005(19) 1.000 0.0600(6) d . . .
C4 C Uani 0.2944(3) 0.3072(2) 0.18732(18) 1.000 0.0549(6) d . . .
C5 C Uani 0.3857(3) 0.2848(2) 0.32015(17) 1.000 0.0528(5) d . . .
C6 C Uani 0.5988(3) 0.3282(3) 0.36322(19) 1.000 0.0612(6) d . . .
C7 C Uani 0.6036(3) 0.2820(3) 0.4932(2) 1.000 0.0610(6) d . . .
C8 C Uani 0.7841(4) 0.2925(4) 0.5918(2) 1.000 0.0829(9) d . . .
C9 C Uani 0.3176(4) 0.1554(4) 0.6484(2) 1.000 0.0829(9) d . . .
H1 H Uiso 0.23410 0.36110 -0.03940 1.000 0.1180 c RU . .
H1A H Uiso -0.29240 0.27200 -0.03140 1.000 0.1240 c RU . .
H1B H Uiso -0.30910 0.10330 0.05030 1.000 0.1240 c RU . .
H1C H Uiso -0.25980 0.09120 -0.10300 1.000 0.1240 c RU . .
H3 H Uiso -0.01470 0.17830 0.21250 1.000 0.0720 c RU . .
H6 H Uiso 0.71370 0.37810 0.31400 1.000 0.0730 c RU . .
H8A H Uiso 0.79510 0.38560 0.66740 1.000 0.1240 c RU . .
H8B H Uiso 0.91250 0.32450 0.54720 1.000 0.1240 c RU . .
H8C H Uiso 0.76070 0.17400 0.62440 1.000 0.1240 c RU . .
H9A H Uiso 0.33810 0.26240 0.71430 1.000 0.1240 c RU . .
H9B H Uiso 0.39130 0.07730 0.68240 1.000 0.1240 c RU . .
H9C H Uiso 0.16960 0.08700 0.63230 1.000 0.1240 c RU . .

loop_
_atom_type_symbol
_atom_type_description
_atom_type_scat_dispersion_real
_atom_type_scat_dispersion_imag
_atom_type_scat_source
C C 0.0033 0.0016 ' International Tables Vol C Tables 4.2.6.8 and 6.1.1.4'
H H 0.0000 0.0000 ' International Tables Vol C Tables 4.2.6.8 and 6.1.1.4'
N N 0.0061 0.0033 ' International Tables Vol C Tables 4.2.6.8 and 6.1.1.4'
O O 0.0106 0.0060 ' International Tables Vol C Tables 4.2.6.8 and 6.1.1.4'

loop_
_exptl_crystal_face_index_h
_exptl_crystal_face_index_k
_exptl_crystal_face_index_l
_exptl_crystal_face_perp_dist
6 1 5 0.1430
-2 -1 -2 0.1820
0 2 1 0.1880
3 -7 -2 0.2980
0 0 -1 0.0360
0 0 1 0.0200
-5 4 -2 0.3130
0 -7 4 0.2790
0 1 5 0.0460
3 0 -8 0.1040
0 -1 -6 0.0800
-3 2 7 0.1450

loop_
_geom_angle_atom_site_label_1
_geom_angle_atom_site_label_2
_geom_angle_atom_site_label_3
_geom_angle
_geom_angle_site_symmetry_1
_geom_angle_site_symmetry_2
_geom_angle_site_symmetry_3
_geom_angle_publ_flag
C2 O1 H1 109.00 . . . no
N2 N1 C5 103.93(15) . . . no
N1 N2 C7 113.04(15) . . . no
N1 N2 C9 118.81(19) . . . no
C7 N2 C9 128.07(19) . . . no
O1 C2 C3 122.39(19) . . . no
C1 C2 C3 122.39(19) . . . no
O1 C2 C1 115.22(17) . . . no
C2 C3 C4 121.41(19) . . . no
O2 C4 C5 116.96(17) . . . no
C3 C4 C5 121.73(16) . . . no
O2 C4 C3 121.31(17) . . . no
N1 C5 C6 111.52(16) . . . no
C4 C5 C6 127.48(17) . . . no
N1 C5 C4 121.00(17) . . . no
C5 C6 C7 105.60(18) . . . no
N2 C7 C8 122.90(18) . . . no
C6 C7 C8 131.2(2) . . . no
N2 C7 C6 105.90(18) . . . no
C2 C1 H1A 109.00 . . . no
C2 C1 H1B 109.00 . . . no
C2 C1 H1C 109.00 . . . no
H1A C1 H1B 109.00 . . . no
H1A C1 H1C 109.00 . . . no
H1B C1 H1C 109.00 . . . no
C2 C3 H3 119.00 . . . no
C4 C3 H3 119.00 . . . no
C5 C6 H6 127.00 . . . no
C7 C6 H6 127.00 . . . no
C7 C8 H8A 109.00 . . . no
C7 C8 H8B 109.00 . . . no
C7 C8 H8C 109.00 . . . no
H8A C8 H8B 110.00 . . . no
H8A C8 H8C 109.00 . . . no
H8B C8 H8C 109.00 . . . no
N2 C9 H9A 109.00 . . . no
N2 C9 H9B 109.00 . . . no
N2 C9 H9C 109.00 . . . no
H9A C9 H9B 109.00 . . . no
H9A C9 H9C 109.00 . . . no
H9B C9 H9C 110.00 . . . no

loop_
_geom_bond_atom_site_label_1
_geom_bond_atom_site_label_2
_geom_bond_distance
_geom_bond_site_symmetry_1
_geom_bond_site_symmetry_2
_geom_bond_publ_flag
O1 C2 1.301(3) . . no
O2 C4 1.266(2) . . no
O1 H1 0.8200 . . no
N1 N2 1.348(2) . . no
N1 C5 1.338(2) . . no
N2 C7 1.354(3) . . no
N2 C9 1.457(3) . . no
C1 C2 1.488(3) . . no
C2 C3 1.368(3) . . no
C3 C4 1.409(3) . . no
C4 C5 1.471(3) . . no
C5 C6 1.393(3) . . no
C6 C7 1.369(3) . . no
C7 C8 1.492(3) . . no
C1 H1A 0.9600 . . no
C1 H1B 0.9600 . . no
C1 H1C 0.9600 . . no
C3 H3 0.9300 . . no
C6 H6 0.9300 . . no
C8 H8A 0.9600 . . no
C8 H8B 0.9600 . . no
C8 H8C 0.9600 . . no
C9 H9A 0.9600 . . no
C9 H9B 0.9600 . . no
C9 H9C 0.9600 . . no

loop_
_geom_hbond_atom_site_label_D
_geom_hbond_atom_site_label_H
_geom_hbond_atom_site_label_A
_geom_hbond_distance_DH
_geom_hbond_distance_HA
_geom_hbond_distance_DA
_geom_hbond_angle_DHA
_geom_hbond_site_symmetry_A
_geom_hbond_publ_flag
O1 H1 O2 0.82 1.82 2.538(2) 146 . yes

loop_
_geom_torsion_atom_site_label_1
_geom_torsion_atom_site_label_2
_geom_torsion_atom_site_label_3
_geom_torsion_atom_site_label_4
_geom_torsion
_geom_torsion_site_symmetry_1
_geom_torsion_site_symmetry_2
_geom_torsion_site_symmetry_3
_geom_torsion_site_symmetry_4
_geom_torsion_publ_flag
C5 N1 N2 C7 -0.1(2) . . . . no
C5 N1 N2 C9 177.11(17) . . . . no
N2 N1 C5 C4 179.81(14) . . . . no
N2 N1 C5 C6 0.03(19) . . . . no
C9 N2 C7 C6 -176.8(2) . . . . no
C9 N2 C7 C8 4.3(3) . . . . no
N1 N2 C7 C6 0.1(2) . . . . no
N1 N2 C7 C8 -178.8(2) . . . . no
O1 C2 C3 C4 -1.5(3) . . . . no
C1 C2 C3 C4 178.7(2) . . . . no
C2 C3 C4 C5 -176.94(18) . . . . no
C2 C3 C4 O2 2.6(3) . . . . no
O2 C4 C5 C6 -7.8(3) . . . . no
C3 C4 C5 C6 171.76(19) . . . . no
C3 C4 C5 N1 -8.0(3) . . . . no
O2 C4 C5 N1 172.50(15) . . . . no
C4 C5 C6 C7 -179.71(17) . . . . no
N1 C5 C6 C7 0.0(2) . . . . no
C5 C6 C7 N2 -0.1(2) . . . . no
C5 C6 C7 C8 178.7(2) . . . . no
